data_4510308
loop_
_publ_author_name
'Kapustin, Eugene A.'
'Minkov, Vasily S.'
'Stare, Jernej'
'Boldyreva, Elena V.'

_publ_section_title
;
 One Hydrogen Bond---Two Ways To Build a Structure. The Role of
 N--H&#x00B7;&#x00B7;&#x00B7;O Hydrogen Bonds in Crystal Structures
 ofN,N-Dimethylglycine
;
_journal_issue 4
_journal_name_full 'Crystal Growth &amp; Design'
_journal_page_first 1851
_journal_paper_doi 10.1021/cg5000183
_journal_volume 14
_journal_year 2014
_chemical_formula_moiety 'C4 H9 N O2'
_chemical_formula_sum 'C4 H9 N O2'
_chemical_formula_weight 103.12
_chemical_name_common N,N-dimethylglycine
_chemical_name_systematic
; 
 2-(Dimethylamino)acetic acid  
;
_space_group_IT_number 14
_symmetry_cell_setting monoclinic
_symmetry_space_group_name_Hall '-P 2xab'
_symmetry_space_group_name_H-M 'P 21/b 1 1'
_audit_creation_method SHELXL-97
_cell_angle_alpha 90.406(3)
_cell_angle_beta 90.00
_cell_angle_gamma 90.00
_cell_formula_units_Z 16
_cell_length_a 11.1927(3)
_cell_length_b 9.9481(3)
_cell_length_c 18.6989(7)
_cell_measurement_reflns_used 10085
_cell_measurement_temperature 200(2)
_cell_measurement_theta_max 30.7678
_cell_measurement_theta_min 1.8158
_cell_volume 2082.00(11)
_diffrn_ambient_temperature 200(2)
_diffrn_detector_area_resol_mean 10.3457
_diffrn_measurement_device_type 'Oxford Gemini Ultra R'
_diffrn_measurement_method \w
_diffrn_radiation_monochromator graphite
_diffrn_radiation_source 'fine-focus sealed tube'
_diffrn_radiation_type MoK\a
_diffrn_radiation_wavelength 0.71073
_diffrn_reflns_av_R_equivalents 0.0462
_diffrn_reflns_av_sigmaI/netI 0.0238
_diffrn_reflns_limit_h_max 13
_diffrn_reflns_limit_h_min -13
_diffrn_reflns_limit_k_max 12
_diffrn_reflns_limit_k_min -12
_diffrn_reflns_limit_l_max 23
_diffrn_reflns_limit_l_min -23
_diffrn_reflns_number 32260
_diffrn_reflns_theta_max 26.37
_diffrn_reflns_theta_min 2.12
_exptl_absorpt_coefficient_mu 0.105
_exptl_absorpt_correction_T_max 0.981
_exptl_absorpt_correction_T_min 0.92091
_exptl_absorpt_correction_type multi-scan
_exptl_absorpt_process_details 'CrysAlis RED; Oxford Diffraction, 2008'
_exptl_crystal_colour colourless
_exptl_crystal_density_diffrn 1.316
_exptl_crystal_density_method 'not measured'
_exptl_crystal_description 'square pyramid'
_exptl_crystal_F_000 896
_exptl_crystal_size_max 0.32
_exptl_crystal_size_mid 0.25
_exptl_crystal_size_min 0.18
_reflns_number_gt 3672
_reflns_number_total 4258
_reflns_threshold_expression >2sigma(I)
_cod_data_source_file cg5000183_si_002.cif
_cod_data_source_block DMG-I-200K_DFT
_cod_database_code 4510308

loop_
_symmetry_equiv_pos_as_xyz
'x, y, z'
'x+1/2, -y+1/2, -z'
'-x, -y, -z'
'-x-1/2, y-1/2, z'

loop_
_atom_site_label
_atom_site_type_symbol
_atom_site_fract_x
_atom_site_fract_y
_atom_site_fract_z
_atom_site_U_iso_or_equiv
_atom_site_adp_type
O2D O 0.57846(14) 0.4667(2) 0.16326(9) 0.0447(5) Uani
O1D O 0.71025(15) 0.43012(19) 0.07623(10) 0.0479(5) Uani
N1D N 0.56232(15) 0.26520(17) 0.00079(9) 0.0260(4) Uani
H1D H 0.62171 0.32308 0.96935 0.031 Uiso
C2D C 0.51303(18) 0.3473(2) 0.06105(11) 0.0281(5) Uani
H2DA H 0.46078 0.27795 0.09437 0.034 Uiso
H2DB H 0.45072 0.42206 0.03898 0.034 Uiso
C1D C 0.61046(19) 0.4200(2) 0.10364(12) 0.0304(5) Uani
C3D C 0.4649(2) 0.2199(2) -0.04771(13) 0.0364(5) Uani
H3DA H 0.42694 0.30840 0.92593 0.055 Uiso
H3DB H 0.39690 0.16753 0.98394 0.055 Uiso
H3DC H 0.50348 0.15107 0.91242 0.055 Uiso
C4D C 0.6302(2) 0.1478(2) 0.02815(13) 0.0347(5) Uani
H4DA H 0.56842 0.08483 0.05869 0.052 Uiso
H4DB H 0.70304 0.18443 0.06197 0.052 Uiso
H4DC H 0.66584 0.09058 0.98265 0.052 Uiso
O2B O 0.07883(14) 0.4598(2) 0.33662(9) 0.0462(5) Uani
O1B O 0.21039(15) 0.42763(19) 0.42360(10) 0.0478(5) Uani
N1B N 0.06223(15) 0.26563(17) 0.49973(9) 0.0261(4) Uani
H1B H 0.12160 0.32447 0.53112 0.031 Uiso
C2B C 0.01301(18) 0.3454(2) 0.43923(11) 0.0280(4) Uani
H2BA H 0.95087 0.42117 0.46107 0.034 Uiso
H2BB H 0.96060 0.27495 0.40613 0.034 Uiso
C3B C -0.0355(2) 0.2217(2) 0.54847(13) 0.0368(5) Uani
H3BA H 0.89670 0.16801 0.51691 0.055 Uiso
H3BB H 0.92634 0.31113 0.57450 0.055 Uiso
H3BC H 1.00330 0.15452 0.58853 0.055 Uiso
C1B C 0.11050(19) 0.4162(2) 0.39630(12) 0.0302(5) Uani
C4B C 0.1304(2) 0.1468(2) 0.47274(13) 0.0340(5) Uani
H4BA H 0.20291 0.18225 0.43859 0.051 Uiso
H4BB H 0.06850 0.08244 0.44264 0.051 Uiso
H4BC H 0.16638 0.09184 0.51849 0.051 Uiso
N1C N 0.13272(15) 0.55514(19) 0.72790(9) 0.0285(4) Uani
H1C H 0.05816 0.54373 0.69137 0.034 Uiso
O2C O 0.36997(15) 0.42164(19) 0.61795(9) 0.0444(4) Uani
O1C O 0.17226(16) 0.38874(19) 0.61290(9) 0.0456(4) Uani
C1C C 0.2650(2) 0.4452(2) 0.63514(11) 0.0297(5) Uani
C2C C 0.24868(17) 0.5600(2) 0.68900(12) 0.0292(5) Uani
H2CA H 0.31975 0.55815 0.72968 0.035 Uiso
H2CB H 0.25316 0.65620 0.66003 0.035 Uiso
C4C C 0.1276(2) 0.4389(3) 0.77731(13) 0.0375(5) Uani
H4CA H 0.13844 0.34681 0.74541 0.056 Uiso
H4CB H 0.04005 0.43919 0.80405 0.056 Uiso
H4CC H 0.19964 0.45081 0.81691 0.056 Uiso
C3C C 0.1110(2) 0.6826(3) 0.76739(14) 0.0406(6) Uani
H3CA H 0.17854 0.69308 0.80970 0.061 Uiso
H3CB H 0.02157 0.67856 0.79128 0.061 Uiso
H3CC H 0.11596 0.76657 0.72971 0.061 Uiso
N1A N 0.36715(15) 0.45043(18) 0.22755(9) 0.0284(4) Uani
H1A H 0.44205 0.46254 0.19135 0.034 Uiso
O2A O 0.13041(15) 0.58106(18) 0.11727(9) 0.0439(4) Uani
O1A O 0.32771(16) 0.61449(19) 0.11268(9) 0.0445(4) Uani
C1A C 0.23545(19) 0.5582(2) 0.13463(11) 0.0295(5) Uani
C2A C 0.25159(18) 0.4439(2) 0.18794(12) 0.0285(5) Uani
H2AA H 0.18000 0.44513 0.22830 0.034 Uiso
H2AB H 0.24839 0.34743 0.15844 0.034 Uiso
C4A C 0.3702(2) 0.5664(3) 0.27785(13) 0.0384(6) Uani
H4AA H 0.29762 0.55350 0.31691 0.058 Uiso
H4AB H 0.35898 0.65853 0.24672 0.058 Uiso
H4AC H 0.45727 0.56709 0.30514 0.058 Uiso
C3A C 0.3895(2) 0.3229(3) 0.26616(14) 0.0417(6) Uani
H3AA H 0.38587 0.23905 0.22770 0.063 Uiso
H3AB H 0.32147 0.31173 0.30806 0.063 Uiso
H3AC H 0.47857 0.32818 0.29051 0.063 Uiso

loop_
_atom_type_symbol
_atom_type_description
_atom_type_scat_dispersion_real
_atom_type_scat_dispersion_imag
_atom_type_scat_source
C C 0.0033 0.0016 'International Tables Vol C Tables 4.2.6.8 and 6.1.1.4'
H H 0.0000 0.0000 'International Tables Vol C Tables 4.2.6.8 and 6.1.1.4'
N N 0.0061 0.0033 'International Tables Vol C Tables 4.2.6.8 and 6.1.1.4'
O O 0.0106 0.0060 'International Tables Vol C Tables 4.2.6.8 and 6.1.1.4'
